data_1566787
loop_
_publ_author_name
'Ringstr\"om, Rasmus'
'Edhborg, Fredrik'
'Schroeder, Zachary W.'
'Chen, Lan'
'Ferguson, Michael J.'
'Tykwinski, Rik R.'
'Albinsson, Bo'

_publ_section_title
;
 Molecular rotational conformation controls the rate of singlet fission
 and triplet decay in pentacene dimers
;
_journal_name_full 'Chemical Science'
_journal_paper_doi 10.1039/D1SC06285A
_journal_year 2022
_chemical_formula_moiety 'C82 H82 Si2'
_chemical_formula_sum 'C82 H82 Si2'
_chemical_formula_weight 1123.65
_chemical_name_common PD1
_chemical_name_systematic
'[benzene-1,4-diylbis(ethyne-2,1-diylpentacene-13,6-diylethyne-2,1-diyl)]bis[tris(2-methylpropyl)silane]'
_space_group_crystal_system monoclinic
_space_group_IT_number 15
_space_group_name_Hall '-C 2yc'
_space_group_name_H-M_alt 'C 1 2/c 1'
_atom_sites_solution_hydrogens geom
_atom_sites_solution_primary dual
_audit_creation_method SHELXL-2018/3
_audit_update_record
;
2021-07-27 deposited with the CCDC.	2022-04-12 downloaded from the CCDC.
;
_cell_angle_alpha 90
_cell_angle_beta 96.8606(16)
_cell_angle_gamma 90
_cell_formula_units_Z 4
_cell_length_a 39.1632(9)
_cell_length_b 5.9464(2)
_cell_length_c 27.7746(7)
_cell_measurement_reflns_used 4046
_cell_measurement_temperature 173(2)
_cell_measurement_theta_max 70.08
_cell_measurement_theta_min 3.21
_cell_volume 6421.8(3)
_computing_cell_refinement 'Bruker SAINT'
_computing_data_collection 'Bruker APEX2'
_computing_data_reduction 'Bruker SAINT'
_computing_molecular_graphics 'Bruker SHELXTL'
_computing_publication_material 'Bruker SHELXTL'
_computing_structure_refinement 'SHELXL-2018/3 (Sheldrick, 2018)'
_computing_structure_solution 'SHELXT-2014/5 (Sheldrick, 2015)'
_diffrn_ambient_temperature 173(2)
_diffrn_measured_fraction_theta_full 0.996
_diffrn_measured_fraction_theta_max 0.993
_diffrn_measurement_device_type 'Bruker APEX-II CCD'
_diffrn_measurement_method '\f and \w scans'
_diffrn_radiation_type CuK\a
_diffrn_radiation_wavelength 1.54178
_diffrn_reflns_av_R_equivalents 0.0914
_diffrn_reflns_av_unetI/netI 0.0510
_diffrn_reflns_Laue_measured_fraction_full 0.996
_diffrn_reflns_Laue_measured_fraction_max 0.993
_diffrn_reflns_limit_h_max 47
_diffrn_reflns_limit_h_min -47
_diffrn_reflns_limit_k_max 7
_diffrn_reflns_limit_k_min -6
_diffrn_reflns_limit_l_max 33
_diffrn_reflns_limit_l_min -33
_diffrn_reflns_number 53948
_diffrn_reflns_point_group_measured_fraction_full 0.996
_diffrn_reflns_point_group_measured_fraction_max 0.993
_diffrn_reflns_theta_full 67.679
_diffrn_reflns_theta_max 70.289
_diffrn_reflns_theta_min 2.272
_exptl_absorpt_coefficient_mu 0.833
_exptl_absorpt_correction_T_max 1.0000
_exptl_absorpt_correction_T_min 0.8209
_exptl_absorpt_correction_type numerical
_exptl_absorpt_process_details
; 
 SADABS 2016/2: Krause, L., Herbst-Irmer, R., Sheldrick G.M. & Stalke D., 
 J. Appl. Cryst. 48 (2015) 3-10 
;
_exptl_crystal_colour green
_exptl_crystal_density_diffrn 1.162
_exptl_crystal_description needle
_exptl_crystal_F_000 2408
_exptl_crystal_recrystallization_method 'Re-crystallisation from solvent: CH2Cl2'
_exptl_crystal_size_max 0.298
_exptl_crystal_size_mid 0.035
_exptl_crystal_size_min 0.034
_refine_diff_density_max 0.279
_refine_diff_density_min -0.263
_refine_diff_density_rms 0.041
_refine_ls_extinction_method none
_refine_ls_goodness_of_fit_ref 1.037
_refine_ls_hydrogen_treatment constr
_refine_ls_matrix_type full
_refine_ls_number_parameters 379
_refine_ls_number_reflns 6082
_refine_ls_number_restraints 0
_refine_ls_restrained_S_all 1.037
_refine_ls_R_factor_all 0.0620
_refine_ls_R_factor_gt 0.0453
_refine_ls_shift/su_max 0.001
_refine_ls_shift/su_mean 0.000
_refine_ls_structure_factor_coef Fsqd
_refine_ls_weighting_details 'w=1/[\s^2^(Fo^2^)+(0.0546P)^2^+2.9703P] where P=(Fo^2^+2Fc^2^)/3'
_refine_ls_weighting_scheme calc
_refine_ls_wR_factor_gt 0.1107
_refine_ls_wR_factor_ref 0.1202
_reflns_Friedel_coverage 0.000
_reflns_number_gt 4772
_reflns_number_total 6082
_reflns_threshold_expression 'I > 2\s(I)'
_cod_data_source_file d1sc06285a2.cif
_cod_data_source_block rrt2102
_cod_original_sg_symbol_H-M 'C 2/c'
_cod_database_code 1566787
_shelx_shelxl_version_number 2018/3
_shelx_space_group_comment
; 
The symmetry employed for this shelxl refinement is uniquely defined 
by the following loop, which should always be used as a source of 
symmetry information in preference to the above space-group names. 
They are only intended as comments. 
;
_shelx_estimated_absorpt_t_min 0.789
_shelx_estimated_absorpt_t_max 0.972

loop_
_space_group_symop_operation_xyz
'x, y, z'
'-x, y, -z+1/2'
'x+1/2, y+1/2, z'
'-x+1/2, y+1/2, -z+1/2'
'-x, -y, -z'
'x, -y, z-1/2'
'-x+1/2, -y+1/2, -z'
'x+1/2, -y+1/2, z-1/2'

loop_
_atom_site_label
_atom_site_type_symbol
_atom_site_fract_x
_atom_site_fract_y
_atom_site_fract_z
_atom_site_U_iso_or_equiv
_atom_site_adp_type
_atom_site_occupancy
_atom_site_site_symmetry_order
_atom_site_calc_flag
_atom_site_refinement_flags_posn
_atom_site_refinement_flags_adp
_atom_site_refinement_flags_occupancy
_atom_site_disorder_assembly
_atom_site_disorder_group
Si1 Si 0.06890(2) -0.82109(8) 0.13257(2) 0.02893(13) Uani 1 1 d . . . . .
C1 C 0.26728(5) 0.9301(3) 0.02349(7) 0.0329(4) Uani 1 1 d . . . . .
H1 H 0.279131 1.053289 0.039575 0.040 Uiso 1 1 calc R U . . .
C2 C 0.25334(5) 0.7659(3) 0.05035(6) 0.0325(4) Uani 1 1 d . . . . .
H2 H 0.255615 0.777050 0.084707 0.039 Uiso 1 1 calc R U . . .
C3 C 0.23585(4) 0.5828(3) 0.02721(6) 0.0300(4) Uani 1 1 d . . . . .
C4 C 0.22026(5) 0.4115(3) 0.05355(6) 0.0312(4) Uani 1 1 d . . . . .
C5 C 0.20504(4) 0.2621(3) 0.07096(6) 0.0295(4) Uani 1 1 d . . . . .
C6 C 0.18619(4) 0.0724(3) 0.08411(6) 0.0278(3) Uani 1 1 d . . . . .
C7 C 0.18600(4) 0.0085(3) 0.13340(6) 0.0267(3) Uani 1 1 d . . . . .
C8 C 0.20292(4) 0.1363(3) 0.17160(6) 0.0294(4) Uani 1 1 d . . . . .
H8 H 0.213721 0.273269 0.164388 0.035 Uiso 1 1 calc R U . . .
C9 C 0.20429(4) 0.0681(3) 0.21958(6) 0.0295(4) Uani 1 1 d . . . . .
C10 C 0.22218(5) 0.1958(3) 0.25855(7) 0.0364(4) Uani 1 1 d . . . . .
H10 H 0.232026 0.336872 0.251945 0.044 Uiso 1 1 calc R U . . .
C11 C 0.22519(5) 0.1175(4) 0.30470(7) 0.0426(5) Uani 1 1 d . . . . .
H11 H 0.237397 0.203270 0.330007 0.051 Uiso 1 1 calc R U . . .
C12 C 0.21022(5) -0.0921(4) 0.31568(7) 0.0413(5) Uani 1 1 d . . . . .
H12 H 0.212974 -0.145905 0.348115 0.050 Uiso 1 1 calc R U . . .
C13 C 0.19214(5) -0.2155(3) 0.28038(7) 0.0360(4) Uani 1 1 d . . . . .
H13 H 0.181934 -0.353150 0.288502 0.043 Uiso 1 1 calc R U . . .
C14 C 0.18817(4) -0.1409(3) 0.23084(6) 0.0295(4) Uani 1 1 d . . . . .
C15 C 0.16998(4) -0.2624(3) 0.19386(6) 0.0295(4) Uani 1 1 d . . . . .
H15 H 0.158571 -0.396438 0.201506 0.035 Uiso 1 1 calc R U . . .
C16 C 0.16792(4) -0.1926(3) 0.14500(6) 0.0261(3) Uani 1 1 d . . . . .
C17 C 0.14911(4) -0.3176(3) 0.10725(6) 0.0276(3) Uani 1 1 d . . . . .
C18 C 0.15069(4) -0.2604(3) 0.05790(6) 0.0283(4) Uani 1 1 d . . . . .
C19 C 0.13639(5) -0.4010(3) 0.01993(7) 0.0324(4) Uani 1 1 d . . . . .
H19 H 0.124102 -0.531414 0.027559 0.039 Uiso 1 1 calc R U . . .
C20 C 0.13967(5) -0.3550(3) -0.02820(7) 0.0335(4) Uani 1 1 d . . . . .
C21 C 0.12774(5) -0.5064(4) -0.06673(7) 0.0428(5) Uani 1 1 d . . . . .
H21 H 0.116405 -0.641572 -0.059683 0.051 Uiso 1 1 calc R U . . .
C22 C 0.13252(6) -0.4580(4) -0.11326(8) 0.0491(5) Uani 1 1 d . . . . .
H22 H 0.124998 -0.561675 -0.138327 0.059 Uiso 1 1 calc R U . . .
C23 C 0.14864(6) -0.2542(4) -0.12491(7) 0.0504(5) Uani 1 1 d . . . . .
H23 H 0.151572 -0.222515 -0.157689 0.061 Uiso 1 1 calc R U . . .
C24 C 0.15982(5) -0.1051(4) -0.08988(7) 0.0443(5) Uani 1 1 d . . . . .
H24 H 0.170164 0.031472 -0.098391 0.053 Uiso 1 1 calc R U . . .
C25 C 0.15631(5) -0.1502(3) -0.03990(7) 0.0342(4) Uani 1 1 d . . . . .
C26 C 0.17017(5) -0.0086(3) -0.00314(7) 0.0332(4) Uani 1 1 d . . . . .
H26 H 0.180739 0.127727 -0.011314 0.040 Uiso 1 1 calc R U . . .
C27 C 0.16903(4) -0.0613(3) 0.04616(6) 0.0279(3) Uani 1 1 d . . . . .
C28 C 0.12706(4) -0.4980(3) 0.11799(6) 0.0291(4) Uani 1 1 d . . . . .
C29 C 0.10601(5) -0.6382(3) 0.12520(6) 0.0302(4) Uani 1 1 d . . . . .
C30 C 0.08032(5) -1.0183(3) 0.18464(7) 0.0347(4) Uani 1 1 d . . . . .
H30A H 0.063835 -1.145149 0.180988 0.042 Uiso 1 1 calc R U . . .
H30B H 0.103372 -1.081085 0.181547 0.042 Uiso 1 1 calc R U . . .
C31 C 0.08088(5) -0.9255(3) 0.23654(7) 0.0377(4) Uani 1 1 d . . . . .
H31 H 0.057401 -0.866372 0.240066 0.045 Uiso 1 1 calc R U . . .
C32 C 0.10628(6) -0.7323(4) 0.24616(8) 0.0486(5) Uani 1 1 d . . . . .
H32A H 0.100744 -0.614326 0.221849 0.058 Uiso 1 1 calc R U . . .
H32B H 0.104783 -0.670863 0.278578 0.058 Uiso 1 1 calc R U . . .
H32C H 0.129657 -0.787483 0.244246 0.058 Uiso 1 1 calc R U . . .
C33 C 0.08899(6) -1.1116(4) 0.27401(8) 0.0513(6) Uani 1 1 d . . . . .
H33A H 0.072448 -1.234610 0.267349 0.062 Uiso 1 1 calc R U . . .
H33B H 0.112310 -1.168191 0.272201 0.062 Uiso 1 1 calc R U . . .
H33C H 0.087436 -1.051570 0.306533 0.062 Uiso 1 1 calc R U . . .
C34 C 0.03306(5) -0.6224(3) 0.14329(7) 0.0376(4) Uani 1 1 d . . . . .
H34A H 0.036654 -0.574739 0.177676 0.045 Uiso 1 1 calc R U . . .
H34B H 0.035180 -0.486491 0.123273 0.045 Uiso 1 1 calc R U . . .
C35 C -0.00413(6) -0.7109(5) 0.13240(10) 0.0555(6) Uani 1 1 d . . . . .
H35 H -0.007138 -0.766847 0.098200 0.067 Uiso 1 1 calc R U . . .
C36 C -0.01116(8) -0.9043(6) 0.16453(16) 0.0988(13) Uani 1 1 d . . . . .
H36A H 0.005796 -1.023393 0.161771 0.119 Uiso 1 1 calc R U . . .
H36B H -0.009543 -0.852817 0.198240 0.119 Uiso 1 1 calc R U . . .
H36C H -0.034308 -0.962908 0.154542 0.119 Uiso 1 1 calc R U . . .
C37 C -0.03006(7) -0.5228(7) 0.13584(15) 0.0940(12) Uani 1 1 d . . . . .
H37A H -0.025022 -0.398404 0.114633 0.113 Uiso 1 1 calc R U . . .
H37B H -0.053307 -0.579377 0.125707 0.113 Uiso 1 1 calc R U . . .
H37C H -0.028542 -0.469286 0.169406 0.113 Uiso 1 1 calc R U . . .
C38 C 0.05946(5) -0.9905(3) 0.07535(7) 0.0336(4) Uani 1 1 d . . . . .
H38A H 0.073280 -1.130127 0.079304 0.040 Uiso 1 1 calc R U . . .
H38B H 0.034956 -1.035398 0.072369 0.040 Uiso 1 1 calc R U . . .
C39 C 0.06614(5) -0.8804(3) 0.02722(7) 0.0360(4) Uani 1 1 d . . . . .
H39 H 0.091239 -0.844731 0.029602 0.043 Uiso 1 1 calc R U . . .
C40 C 0.04658(6) -0.6613(4) 0.01743(8) 0.0489(5) Uani 1 1 d . . . . .
H40A H 0.052035 -0.559177 0.044965 0.059 Uiso 1 1 calc R U . . .
H40B H 0.053269 -0.591474 -0.012004 0.059 Uiso 1 1 calc R U . . .
H40C H 0.021815 -0.691936 0.013002 0.059 Uiso 1 1 calc R U . . .
C41 C 0.05782(6) -1.0411(4) -0.01552(8) 0.0473(5) Uani 1 1 d . . . . .
H41A H 0.070519 -1.181910 -0.008950 0.057 Uiso 1 1 calc R U . . .
H41B H 0.033077 -1.072379 -0.020002 0.057 Uiso 1 1 calc R U . . .
H41C H 0.064531 -0.971918 -0.045007 0.057 Uiso 1 1 calc R U . . .

loop_
_atom_site_aniso_label
_atom_site_aniso_U_11
_atom_site_aniso_U_22
_atom_site_aniso_U_33
_atom_site_aniso_U_23
_atom_site_aniso_U_13
_atom_site_aniso_U_12
Si1 0.0303(2) 0.0261(2) 0.0303(2) 0.00140(18) 0.00342(17) -0.00565(18)
C1 0.0355(9) 0.0304(9) 0.0323(9) 0.0007(7) 0.0019(7) -0.0063(7)
C2 0.0377(9) 0.0331(10) 0.0263(8) 0.0038(7) 0.0025(7) -0.0035(7)
C3 0.0299(8) 0.0288(9) 0.0315(9) 0.0070(7) 0.0046(7) -0.0016(7)
C4 0.0344(9) 0.0284(9) 0.0309(9) 0.0044(7) 0.0040(7) -0.0006(7)
C5 0.0309(8) 0.0297(9) 0.0274(8) 0.0037(7) 0.0021(7) -0.0012(7)
C6 0.0283(8) 0.0254(9) 0.0299(9) 0.0047(6) 0.0035(6) 0.0001(6)
C7 0.0260(8) 0.0254(8) 0.0289(9) 0.0028(6) 0.0039(6) 0.0011(6)
C8 0.0299(8) 0.0261(9) 0.0324(9) 0.0021(7) 0.0042(7) -0.0014(6)
C9 0.0276(8) 0.0304(9) 0.0304(9) -0.0016(7) 0.0036(7) 0.0031(7)
C10 0.0359(9) 0.0395(10) 0.0338(9) -0.0072(8) 0.0050(7) -0.0020(8)
C11 0.0453(11) 0.0519(13) 0.0302(10) -0.0105(8) 0.0025(8) -0.0020(9)
C12 0.0427(11) 0.0571(13) 0.0245(9) 0.0002(8) 0.0060(8) 0.0050(9)
C13 0.0373(10) 0.0417(11) 0.0300(9) 0.0035(8) 0.0078(7) 0.0014(8)
C14 0.0294(8) 0.0324(9) 0.0270(8) 0.0023(7) 0.0054(6) 0.0030(7)
C15 0.0290(8) 0.0286(9) 0.0312(9) 0.0053(7) 0.0051(7) -0.0011(6)
C16 0.0246(8) 0.0262(8) 0.0276(8) 0.0036(6) 0.0031(6) 0.0000(6)
C17 0.0269(8) 0.0255(8) 0.0302(9) 0.0030(6) 0.0031(6) -0.0016(6)
C18 0.0260(8) 0.0301(9) 0.0285(8) 0.0027(7) 0.0018(6) -0.0008(6)
C19 0.0311(9) 0.0336(10) 0.0319(9) 0.0040(7) 0.0015(7) -0.0068(7)
C20 0.0302(9) 0.0388(10) 0.0303(9) 0.0011(7) -0.0013(7) -0.0009(7)
C21 0.0456(11) 0.0468(12) 0.0345(10) -0.0010(8) -0.0018(8) -0.0088(9)
C22 0.0552(13) 0.0604(14) 0.0296(10) -0.0044(9) -0.0041(9) -0.0077(10)
C23 0.0522(12) 0.0707(16) 0.0272(10) 0.0037(9) -0.0001(8) -0.0108(11)
C24 0.0465(11) 0.0565(13) 0.0288(10) 0.0091(9) -0.0002(8) -0.0075(9)
C25 0.0311(9) 0.0430(11) 0.0282(9) 0.0060(7) 0.0016(7) -0.0019(7)
C26 0.0339(9) 0.0355(10) 0.0299(9) 0.0079(7) 0.0026(7) -0.0044(7)
C27 0.0268(8) 0.0289(9) 0.0279(9) 0.0059(6) 0.0023(6) -0.0006(6)
C28 0.0303(8) 0.0313(9) 0.0252(8) 0.0016(7) 0.0014(6) -0.0016(7)
C29 0.0324(9) 0.0305(9) 0.0276(8) 0.0017(7) 0.0029(7) -0.0051(7)
C30 0.0393(10) 0.0292(9) 0.0363(10) 0.0054(7) 0.0079(8) -0.0015(7)
C31 0.0422(10) 0.0390(11) 0.0327(10) 0.0068(8) 0.0075(8) 0.0054(8)
C32 0.0646(14) 0.0438(12) 0.0351(10) -0.0010(8) -0.0035(9) -0.0007(10)
C33 0.0617(14) 0.0522(14) 0.0422(12) 0.0148(10) 0.0148(10) 0.0103(10)
C34 0.0360(10) 0.0360(10) 0.0403(10) -0.0004(8) 0.0027(8) 0.0001(8)
C35 0.0352(11) 0.0680(16) 0.0630(15) -0.0146(12) 0.0050(10) -0.0014(10)
C36 0.0524(17) 0.101(3) 0.149(4) 0.011(2) 0.038(2) -0.0248(17)
C37 0.0424(15) 0.114(3) 0.122(3) -0.015(2) -0.0024(16) 0.0200(16)
C38 0.0366(9) 0.0288(9) 0.0351(9) -0.0003(7) 0.0029(7) -0.0056(7)
C39 0.0395(10) 0.0357(10) 0.0324(9) -0.0007(7) 0.0018(7) -0.0070(8)
C40 0.0663(14) 0.0374(12) 0.0416(11) 0.0049(9) 0.0012(10) 0.0002(10)
C41 0.0577(13) 0.0452(12) 0.0382(11) -0.0058(9) 0.0025(9) -0.0067(10)

loop_
_atom_type_symbol
_atom_type_description
_atom_type_scat_dispersion_real
_atom_type_scat_dispersion_imag
_atom_type_scat_source
C C 0.0181 0.0091 'International Tables Vol C Tables 4.2.6.8 and 6.1.1.4'
H H 0.0000 0.0000 'International Tables Vol C Tables 4.2.6.8 and 6.1.1.4'
Si Si 0.2541 0.3302 'International Tables Vol C Tables 4.2.6.8 and 6.1.1.4'

loop_
_geom_angle_atom_site_label_1
_geom_angle_atom_site_label_2
_geom_angle_atom_site_label_3
_geom_angle
_geom_angle_site_symmetry_1
_geom_angle_site_symmetry_3
_geom_angle_publ_flag
C29 Si1 C30 109.62(8) . . ?
C29 Si1 C38 107.44(8) . . ?
C30 Si1 C38 108.76(8) . . ?
C29 Si1 C34 105.02(8) . . ?
C30 Si1 C34 112.58(9) . . ?
C38 Si1 C34 113.22(9) . . ?
C2 C1 C3 120.79(17) . 7_565 ?
C1 C2 C3 120.32(17) . . ?
C1 C3 C2 118.89(16) 7_565 . ?
C1 C3 C4 118.88(16) 7_565 . ?
C2 C3 C4 122.21(16) . . ?
C5 C4 C3 172.9(2) . . ?
C4 C5 C6 171.1(2) . . ?
C5 C6 C7 121.50(16) . . ?
C5 C6 C27 117.88(15) . . ?
C7 C6 C27 120.51(15) . . ?
C8 C7 C6 121.78(16) . . ?
C8 C7 C16 118.59(15) . . ?
C6 C7 C16 119.63(16) . . ?
C9 C8 C7 121.85(16) . . ?
C8 C9 C10 121.95(17) . . ?
C8 C9 C14 119.43(16) . . ?
C10 C9 C14 118.60(16) . . ?
C11 C10 C9 120.72(19) . . ?
C10 C11 C12 120.74(19) . . ?
C13 C12 C11 120.75(18) . . ?
C12 C13 C14 120.90(19) . . ?
C15 C14 C13 122.52(17) . . ?
C15 C14 C9 119.26(16) . . ?
C13 C14 C9 118.22(17) . . ?
C14 C15 C16 121.71(16) . . ?
C15 C16 C17 121.42(15) . . ?
C15 C16 C7 118.95(16) . . ?
C17 C16 C7 119.63(15) . . ?
C16 C17 C18 120.60(15) . . ?
C16 C17 C28 120.82(15) . . ?
C18 C17 C28 118.53(16) . . ?
C19 C18 C17 121.41(16) . . ?
C19 C18 C27 118.82(16) . . ?
C17 C18 C27 119.68(16) . . ?
C20 C19 C18 122.09(17) . . ?
C19 C20 C21 122.50(18) . . ?
C19 C20 C25 118.84(17) . . ?
C21 C20 C25 118.65(17) . . ?
C22 C21 C20 120.5(2) . . ?
C21 C22 C23 120.8(2) . . ?
C24 C23 C22 120.7(2) . . ?
C23 C24 C25 120.9(2) . . ?
C26 C25 C24 121.67(18) . . ?
C26 C25 C20 119.84(17) . . ?
C24 C25 C20 118.38(18) . . ?
C25 C26 C27 121.73(17) . . ?
C26 C27 C6 121.86(16) . . ?
C26 C27 C18 118.45(16) . . ?
C6 C27 C18 119.67(15) . . ?
C29 C28 C17 174.03(19) . . ?
C28 C29 Si1 171.33(17) . . ?
C31 C30 Si1 118.21(13) . . ?
C32 C31 C33 110.43(18) . . ?
C32 C31 C30 111.75(16) . . ?
C33 C31 C30 110.87(17) . . ?
C35 C34 Si1 117.26(15) . . ?
C36 C35 C37 110.8(3) . . ?
C36 C35 C34 112.3(2) . . ?
C37 C35 C34 111.0(2) . . ?
C39 C38 Si1 118.01(13) . . ?
C40 C39 C41 109.93(17) . . ?
C40 C39 C38 112.71(17) . . ?
C41 C39 C38 111.48(16) . . ?

loop_
_geom_bond_atom_site_label_1
_geom_bond_atom_site_label_2
_geom_bond_distance
_geom_bond_site_symmetry_2
_geom_bond_publ_flag
Si1 C29 1.8459(18) . ?
Si1 C30 1.8742(19) . ?
Si1 C38 1.8808(19) . ?
Si1 C34 1.885(2) . ?
C1 C2 1.380(2) . ?
C1 C3 1.401(2) 7_565 ?
C2 C3 1.401(2) . ?
C3 C4 1.433(2) . ?
C4 C5 1.203(3) . ?
C5 C6 1.420(2) . ?
C6 C7 1.422(2) . ?
C6 C27 1.423(2) . ?
C7 C8 1.405(2) . ?
C7 C16 1.446(2) . ?
C8 C9 1.388(2) . ?
C9 C10 1.435(2) . ?
C9 C14 1.445(2) . ?
C10 C11 1.356(3) . ?
C11 C12 1.426(3) . ?
C12 C13 1.355(3) . ?
C13 C14 1.436(2) . ?
C14 C15 1.382(3) . ?
C15 C16 1.412(2) . ?
C16 C17 1.418(2) . ?
C17 C18 1.421(2) . ?
C17 C28 1.430(2) . ?
C18 C19 1.408(2) . ?
C18 C27 1.442(2) . ?
C19 C20 1.385(3) . ?
C20 C21 1.433(3) . ?
C20 C25 1.437(3) . ?
C21 C22 1.359(3) . ?
C22 C23 1.422(3) . ?
C23 C24 1.350(3) . ?
C24 C25 1.436(3) . ?
C25 C26 1.383(3) . ?
C26 C27 1.411(2) . ?
C28 C29 1.206(2) . ?
C30 C31 1.541(3) . ?
C31 C32 1.522(3) . ?
C31 C33 1.527(3) . ?
C34 C35 1.544(3) . ?
C35 C36 1.501(4) . ?
C35 C37 1.521(4) . ?
C38 C39 1.539(2) . ?
C39 C40 1.519(3) . ?
C39 C41 1.528(3) . ?

loop_
_geom_torsion_atom_site_label_1
_geom_torsion_atom_site_label_2
_geom_torsion_atom_site_label_3
_geom_torsion_atom_site_label_4
_geom_torsion
_geom_torsion_site_symmetry_1
_geom_torsion_site_symmetry_2
_geom_torsion_site_symmetry_3
_geom_torsion_site_symmetry_4
_geom_torsion_publ_flag
C3 C1 C2 C3 0.1(3) 7_565 . . . ?
C1 C2 C3 C1 -0.1(3) . . . 7_565 ?
C1 C2 C3 C4 -178.44(17) . . . . ?
C5 C6 C7 C8 3.4(3) . . . . ?
C27 C6 C7 C8 179.55(16) . . . . ?
C5 C6 C7 C16 -176.79(15) . . . . ?
C27 C6 C7 C16 -0.6(2) . . . . ?
C6 C7 C8 C9 -176.55(16) . . . . ?
C16 C7 C8 C9 3.6(2) . . . . ?
C7 C8 C9 C10 178.63(16) . . . . ?
C7 C8 C9 C14 0.5(3) . . . . ?
C8 C9 C10 C11 -175.31(18) . . . . ?
C14 C9 C10 C11 2.8(3) . . . . ?
C9 C10 C11 C12 -0.9(3) . . . . ?
C10 C11 C12 C13 -1.3(3) . . . . ?
C11 C12 C13 C14 1.4(3) . . . . ?
C12 C13 C14 C15 179.83(18) . . . . ?
C12 C13 C14 C9 0.6(3) . . . . ?
C8 C9 C14 C15 -3.7(2) . . . . ?
C10 C9 C14 C15 178.10(16) . . . . ?
C8 C9 C14 C13 175.52(16) . . . . ?
C10 C9 C14 C13 -2.7(2) . . . . ?
C13 C14 C15 C16 -176.52(16) . . . . ?
C9 C14 C15 C16 2.7(3) . . . . ?
C14 C15 C16 C17 -179.76(16) . . . . ?
C14 C15 C16 C7 1.5(3) . . . . ?
C8 C7 C16 C15 -4.6(2) . . . . ?
C6 C7 C16 C15 175.58(15) . . . . ?
C8 C7 C16 C17 176.60(15) . . . . ?
C6 C7 C16 C17 -3.2(2) . . . . ?
C15 C16 C17 C18 -172.36(16) . . . . ?
C7 C16 C17 C18 6.4(2) . . . . ?
C15 C16 C17 C28 10.2(3) . . . . ?
C7 C16 C17 C28 -171.03(15) . . . . ?
C16 C17 C18 C19 170.58(16) . . . . ?
C28 C17 C18 C19 -11.9(3) . . . . ?
C16 C17 C18 C27 -5.7(3) . . . . ?
C28 C17 C18 C27 171.80(15) . . . . ?
C17 C18 C19 C20 -175.69(17) . . . . ?
C27 C18 C19 C20 0.6(3) . . . . ?
C18 C19 C20 C21 174.65(18) . . . . ?
C18 C19 C20 C25 -4.0(3) . . . . ?
C19 C20 C21 C22 -177.8(2) . . . . ?
C25 C20 C21 C22 0.9(3) . . . . ?
C20 C21 C22 C23 -1.6(4) . . . . ?
C21 C22 C23 C24 0.6(4) . . . . ?
C22 C23 C24 C25 1.1(4) . . . . ?
C23 C24 C25 C26 174.5(2) . . . . ?
C23 C24 C25 C20 -1.8(3) . . . . ?
C19 C20 C25 C26 3.2(3) . . . . ?
C21 C20 C25 C26 -175.55(18) . . . . ?
C19 C20 C25 C24 179.50(18) . . . . ?
C21 C20 C25 C24 0.8(3) . . . . ?
C24 C25 C26 C27 -175.07(19) . . . . ?
C20 C25 C26 C27 1.1(3) . . . . ?
C25 C26 C27 C6 173.67(17) . . . . ?
C25 C26 C27 C18 -4.5(3) . . . . ?
C5 C6 C27 C26 -0.5(3) . . . . ?
C7 C6 C27 C26 -176.82(16) . . . . ?
C5 C6 C27 C18 177.64(15) . . . . ?
C7 C6 C27 C18 1.4(2) . . . . ?
C19 C18 C27 C26 3.7(2) . . . . ?
C17 C18 C27 C26 -179.99(16) . . . . ?
C19 C18 C27 C6 -174.59(16) . . . . ?
C17 C18 C27 C6 1.8(2) . . . . ?
C29 Si1 C30 C31 76.81(16) . . . . ?
C38 Si1 C30 C31 -166.00(14) . . . . ?
C34 Si1 C30 C31 -39.70(17) . . . . ?
Si1 C30 C31 C32 -59.0(2) . . . . ?
Si1 C30 C31 C33 177.31(15) . . . . ?
C29 Si1 C34 C35 158.17(16) . . . . ?
C30 Si1 C34 C35 -82.62(18) . . . . ?
C38 Si1 C34 C35 41.25(19) . . . . ?
Si1 C34 C35 C36 63.4(3) . . . . ?
Si1 C34 C35 C37 -171.9(2) . . . . ?
C29 Si1 C38 C39 -33.11(17) . . . . ?
C30 Si1 C38 C39 -151.68(14) . . . . ?
C34 Si1 C38 C39 82.38(16) . . . . ?
Si1 C38 C39 C40 -56.9(2) . . . . ?
Si1 C38 C39 C41 178.97(14) . . . . ?
